data_7109572
loop_
_publ_author_name
'Aiko Fukazawa'
'Makoto Adachi'
'Ken Nakakura'
'Shohei Saito'
'Shigehiro Yamaguchi'

_publ_section_title
;
 S-Pechmann dye: a thiolactone-containing organic dye with a pronounced
 electron-accepting character and its solid-state photophysical properties
;
_journal_name_full Chem.Commun.
_journal_page_first 7117
_journal_paper_doi 10.1039/c3cc41007b
_journal_volume 49
_journal_year 2013
_chemical_formula_sum 'C28 H36 O2 S4 Si2'
_chemical_formula_weight 588.99
_chemical_name_systematic
;
5,5'-Di(5''-tert-butyldimethylsilyl-2''-thienyl)-
3,3'-bi[thiophen-3(2H)-ylidene]-2,2'-dione
;
_space_group_IT_number 2
_symmetry_cell_setting triclinic
_symmetry_space_group_name_Hall '-P 1'
_symmetry_space_group_name_H-M 'P -1'
_atom_sites_solution_hydrogens geom
_atom_sites_solution_primary direct
_atom_sites_solution_secondary difmap
_audit_creation_method SHELXL-97
_cell_angle_alpha 82.70(4)
_cell_angle_beta 84.68(4)
_cell_angle_gamma 78.40(4)
_cell_formula_units_Z 1
_cell_length_a 6.472(6)
_cell_length_b 7.017(6)
_cell_length_c 16.835(16)
_cell_measurement_reflns_used 1039
_cell_measurement_temperature 103(2)
_cell_measurement_theta_max 31.5050
_cell_measurement_theta_min 2.4449
_cell_volume 741.1(12)
_computing_structure_refinement 'SHELXL-97 (Sheldrick, 1997)'
_computing_structure_solution 'SHELXS-97 (Sheldrick, 1990)'
_diffrn_ambient_temperature 103(2)
_diffrn_measured_fraction_theta_full 0.976
_diffrn_measured_fraction_theta_max 0.976
_diffrn_measurement_device_type
;
Saturn70 CCD (4x4 bin mode) with MicroMax-007
;
_diffrn_radiation_monochromator graphite
_diffrn_radiation_source 'rotating anode X-ray tube'
_diffrn_radiation_type MoK\a
_diffrn_radiation_wavelength 0.71070
_diffrn_reflns_av_R_equivalents 0.1162
_diffrn_reflns_av_sigmaI/netI 0.1871
_diffrn_reflns_limit_h_max 7
_diffrn_reflns_limit_h_min -7
_diffrn_reflns_limit_k_max 8
_diffrn_reflns_limit_k_min -8
_diffrn_reflns_limit_l_max 20
_diffrn_reflns_limit_l_min -19
_diffrn_reflns_number 5112
_diffrn_reflns_theta_full 25.00
_diffrn_reflns_theta_max 25.00
_diffrn_reflns_theta_min 2.45
_exptl_absorpt_coefficient_mu 0.426
_exptl_absorpt_correction_T_max 0.9958
_exptl_absorpt_correction_T_min 0.9196
_exptl_absorpt_correction_type multi-scan
_exptl_absorpt_process_details 'Jacobson, R. (1998) Provate communication'
_exptl_crystal_colour Blue
_exptl_crystal_density_diffrn 1.320
_exptl_crystal_density_method 'not measured'
_exptl_crystal_description Platelet
_exptl_crystal_F_000 312
_exptl_crystal_size_max 0.20
_exptl_crystal_size_mid 0.02
_exptl_crystal_size_min 0.01
_refine_diff_density_max 1.186
_refine_diff_density_min -0.588
_refine_diff_density_rms 0.170
_refine_ls_extinction_coef none
_refine_ls_extinction_method none
_refine_ls_goodness_of_fit_ref 1.028
_refine_ls_hydrogen_treatment none
_refine_ls_matrix_type full
_refine_ls_number_parameters 168
_refine_ls_number_reflns 2544
_refine_ls_number_restraints 0
_refine_ls_restrained_S_all 1.028
_refine_ls_R_factor_all 0.1956
_refine_ls_R_factor_gt 0.1126
_refine_ls_shift/su_max 0.000
_refine_ls_shift/su_mean 0.000
_refine_ls_structure_factor_coef Fsqd
_refine_ls_weighting_details 'calc w=1/[\s^2^(Fo^2^)+(0.1854P)^2^+0.0000P] where P=(Fo^2^+2Fc^2^)/3'
_refine_ls_weighting_scheme calc
_refine_ls_wR_factor_gt 0.2762
_refine_ls_wR_factor_ref 0.3482
_reflns_number_gt 1256
_reflns_number_total 2544
_reflns_threshold_expression >2sigma(I)
_cod_data_source_file c3cc41007b.txt
_cod_data_source_block mak1027
_cod_original_cell_volume 741.0(11)
_cod_original_sg_symbol_H-M P-1
_cod_database_code 7109572

loop_
_symmetry_equiv_pos_as_xyz
'x, y, z'
'-x, -y, -z'

loop_
_atom_site_label
_atom_site_type_symbol
_atom_site_fract_x
_atom_site_fract_y
_atom_site_fract_z
_atom_site_U_iso_or_equiv
_atom_site_adp_type
_atom_site_occupancy
_atom_site_symmetry_multiplicity
_atom_site_calc_flag
_atom_site_refinement_flags
S1 S 0.6358(4) 0.2371(3) 0.37486(16) 0.0263(7) Uani 1 1 d .
C1 C 0.8512(15) 0.2253(13) 0.4343(6) 0.028(2) Uani 1 1 d .
C2 C 0.9165(14) 0.0218(12) 0.4758(6) 0.020(2) Uani 1 1 d .
C3 C 0.7856(15) -0.0994(13) 0.4546(6) 0.022(2) Uani 1 1 d .
H1 H 0.8036 -0.2346 0.4738 0.027 Uiso 1 1 calc R
C4 C 0.6329(14) -0.0109(12) 0.4052(6) 0.021(2) Uani 1 1 d .
O1 O 0.9348(11) 0.3724(9) 0.4357(4) 0.0285(17) Uani 1 1 d .
S2 S 0.3391(4) 0.0115(3) 0.29190(15) 0.0236(7) Uani 1 1 d .
C5 C 0.4806(15) -0.0969(14) 0.3738(6) 0.027(2) Uani 1 1 d .
C6 C 0.4261(15) -0.2838(12) 0.3972(6) 0.022(2) Uani 1 1 d .
H2 H 0.4865 -0.3706 0.4407 0.027 Uiso 1 1 calc R
C7 C 0.2782(16) -0.3296(13) 0.3518(6) 0.028(2) Uani 1 1 d .
H3 H 0.2243 -0.4473 0.3627 0.034 Uiso 1 1 calc R
C8 C 0.2158(16) -0.1864(13) 0.2885(7) 0.033(3) Uani 1 1 d .
Si1 Si 0.0535(4) -0.2050(4) 0.20456(16) 0.0217(7) Uani 1 1 d .
C9 C 0.2352(15) -0.3021(14) 0.1192(6) 0.026(2) Uani 1 1 d .
C10 C 0.1070(18) -0.3208(17) 0.0488(7) 0.039(3) Uani 1 1 d .
H4 H 0.2040 -0.3662 0.0039 0.059 Uiso 1 1 calc R
H5 H 0.0211 -0.1929 0.0316 0.059 Uiso 1 1 calc R
H6 H 0.0143 -0.4150 0.0661 0.059 Uiso 1 1 calc R
C11 C 0.3643(17) -0.5026(14) 0.1447(7) 0.036(3) Uani 1 1 d .
H7 H 0.4435 -0.5571 0.0977 0.054 Uiso 1 1 calc R
H8 H 0.2696 -0.5896 0.1695 0.054 Uiso 1 1 calc R
H9 H 0.4634 -0.4906 0.1836 0.054 Uiso 1 1 calc R
C12 C 0.3895(18) -0.1638(16) 0.0873(7) 0.042(3) Uani 1 1 d .
H10 H 0.4924 -0.1691 0.1271 0.063 Uiso 1 1 calc R
H11 H 0.3101 -0.0295 0.0774 0.063 Uiso 1 1 calc R
H12 H 0.4640 -0.2049 0.0371 0.063 Uiso 1 1 calc R
C13 C -0.0956(16) 0.0447(13) 0.1715(6) 0.032(2) Uani 1 1 d .
H13 H -0.1884 0.0363 0.1298 0.047 Uiso 1 1 calc R
H14 H 0.0043 0.1295 0.1499 0.047 Uiso 1 1 calc R
H15 H -0.1809 0.0993 0.2174 0.047 Uiso 1 1 calc R
C14 C -0.1214(17) -0.3799(16) 0.2418(7) 0.042(3) Uani 1 1 d .
H16 H -0.1936 -0.4071 0.1971 0.064 Uiso 1 1 calc R
H17 H -0.2265 -0.3233 0.2824 0.064 Uiso 1 1 calc R
H18 H -0.0369 -0.5020 0.2658 0.064 Uiso 1 1 calc R

loop_
_atom_site_aniso_label
_atom_site_aniso_U_11
_atom_site_aniso_U_22
_atom_site_aniso_U_33
_atom_site_aniso_U_23
_atom_site_aniso_U_13
_atom_site_aniso_U_12
S1 0.0244(14) 0.0197(12) 0.0363(16) -0.0037(11) -0.0139(11) -0.0019(10)
C1 0.018(5) 0.023(5) 0.044(7) -0.004(5) -0.010(5) 0.001(4)
C2 0.013(5) 0.016(4) 0.030(6) -0.008(4) 0.004(4) 0.004(4)
C3 0.022(5) 0.019(5) 0.026(6) 0.001(4) -0.008(4) -0.004(4)
C4 0.013(5) 0.018(5) 0.035(6) -0.010(4) 0.006(4) -0.006(4)
O1 0.031(4) 0.026(4) 0.030(4) 0.003(3) -0.013(3) -0.008(3)
S2 0.0188(13) 0.0181(12) 0.0347(15) -0.0013(10) -0.0077(10) -0.0037(10)
C5 0.016(5) 0.035(6) 0.032(6) -0.011(5) -0.003(4) -0.003(4)
C6 0.028(6) 0.014(4) 0.027(5) 0.000(4) -0.004(4) -0.009(4)
C7 0.025(6) 0.016(4) 0.040(6) 0.003(4) -0.010(5) 0.003(4)
C8 0.023(6) 0.018(5) 0.056(8) 0.002(5) -0.001(5) -0.003(4)
Si1 0.0157(14) 0.0228(14) 0.0265(16) -0.0019(12) -0.0041(11) -0.0024(11)
C9 0.017(5) 0.035(5) 0.026(6) -0.006(5) 0.000(4) -0.005(4)
C10 0.041(7) 0.046(6) 0.036(7) -0.018(5) 0.000(5) -0.014(6)
C11 0.032(6) 0.036(6) 0.035(7) -0.004(5) 0.003(5) 0.003(5)
C12 0.038(7) 0.047(7) 0.044(7) -0.018(6) 0.024(6) -0.021(6)
C13 0.028(6) 0.024(5) 0.040(7) -0.007(5) -0.004(5) 0.006(4)
C14 0.025(6) 0.052(7) 0.051(8) -0.009(6) 0.002(5) -0.010(6)

loop_
_atom_type_symbol
_atom_type_description
_atom_type_scat_dispersion_real
_atom_type_scat_dispersion_imag
_atom_type_scat_source
C C 0.0033 0.0016 'International Tables Vol C Tables 4.2.6.8 and 6.1.1.4'
H H 0.0000 0.0000 'International Tables Vol C Tables 4.2.6.8 and 6.1.1.4'
O O 0.0106 0.0060 'International Tables Vol C Tables 4.2.6.8 and 6.1.1.4'
S S 0.1246 0.1234 'International Tables Vol C Tables 4.2.6.8 and 6.1.1.4'
Si Si 0.0817 0.0704 'International Tables Vol C Tables 4.2.6.8 and 6.1.1.4'

loop_
_geom_angle_atom_site_label_1
_geom_angle_atom_site_label_2
_geom_angle_atom_site_label_3
_geom_angle
_geom_angle_site_symmetry_1
C4 S1 C1 90.4(4) .
O1 C1 C2 128.2(9) .
O1 C1 S1 121.2(7) .
C2 C1 S1 110.6(6) .
C2 C2 C3 130.2(11) 2_756
C2 C2 C1 120.6(10) 2_756
C3 C2 C1 109.2(8) .
C4 C3 C2 115.8(8) .
C3 C4 C5 127.9(9) .
C3 C4 S1 114.0(7) .
C5 C4 S1 118.1(8) .
C5 S2 C8 94.4(5) .
C6 C5 C4 128.8(9) .
C6 C5 S2 107.7(7) .
C4 C5 S2 123.4(7) .
C7 C6 C5 115.0(8) .
C6 C7 C8 113.7(8) .
C7 C8 S2 109.1(8) .
C7 C8 Si1 127.5(7) .
S2 C8 Si1 123.0(6) .
C14 Si1 C13 112.9(5) .
C14 Si1 C8 107.7(5) .
C13 Si1 C8 108.4(4) .
C14 Si1 C9 109.3(5) .
C13 Si1 C9 109.8(5) .
C8 Si1 C9 108.8(5) .
C11 C9 C10 108.1(9) .
C11 C9 C12 108.2(8) .
C10 C9 C12 107.4(9) .
C11 C9 Si1 111.2(7) .
C10 C9 Si1 110.4(7) .
C12 C9 Si1 111.3(7) .

loop_
_geom_bond_atom_site_label_1
_geom_bond_atom_site_label_2
_geom_bond_distance
_geom_bond_site_symmetry_2
S1 C4 1.753(9) .
S1 C1 1.773(10) .
C1 O1 1.262(10) .
C1 C2 1.505(13) .
C2 C2 1.375(18) 2_756
C2 C3 1.412(12) .
C3 C4 1.352(13) .
C4 C5 1.426(13) .
S2 C5 1.734(10) .
S2 C8 1.744(9) .
C5 C6 1.424(12) .
C6 C7 1.388(13) .
C7 C8 1.398(14) .
C8 Si1 1.869(12) .
Si1 C14 1.847(10) .
Si1 C13 1.866(10) .
Si1 C9 1.878(10) .
C9 C11 1.517(13) .
C9 C10 1.542(13) .
C9 C12 1.545(12) .

loop_
_geom_torsion_atom_site_label_1
_geom_torsion_atom_site_label_2
_geom_torsion_atom_site_label_3
_geom_torsion_atom_site_label_4
_geom_torsion
_geom_torsion_site_symmetry_1
_geom_torsion_site_symmetry_4
C4 S1 C1 O1 178.2(9) . .
C4 S1 C1 C2 0.9(8) . .
O1 C1 C2 C2 1.8(19) . 2_756
S1 C1 C2 C2 178.9(10) . 2_756
O1 C1 C2 C3 -177.0(10) . .
S1 C1 C2 C3 0.1(10) . .
C2 C2 C3 C4 180.0(12) 2_756 .
C1 C2 C3 C4 -1.3(12) . .
C2 C3 C4 C5 179.4(9) . .
C2 C3 C4 S1 2.1(12) . .
C1 S1 C4 C3 -1.7(8) . .
C1 S1 C4 C5 -179.3(8) . .
C3 C4 C5 C6 12.6(17) . .
S1 C4 C5 C6 -170.2(8) . .
C3 C4 C5 S2 -162.6(8) . .
S1 C4 C5 S2 14.6(12) . .
C8 S2 C5 C6 -0.8(8) . .
C8 S2 C5 C4 175.3(9) . .
C4 C5 C6 C7 -176.7(10) . .
S2 C5 C6 C7 -0.9(11) . .
C5 C6 C7 C8 2.7(13) . .
C6 C7 C8 S2 -3.1(12) . .
C6 C7 C8 Si1 170.1(8) . .
C5 S2 C8 C7 2.2(9) . .
C5 S2 C8 Si1 -171.4(7) . .
C7 C8 Si1 C14 28.3(11) . .
S2 C8 Si1 C14 -159.3(7) . .
C7 C8 Si1 C13 150.7(10) . .
S2 C8 Si1 C13 -36.9(8) . .
C7 C8 Si1 C9 -90.0(10) . .
S2 C8 Si1 C9 82.4(7) . .
C14 Si1 C9 C11 -57.6(8) . .
C13 Si1 C9 C11 178.2(7) . .
C8 Si1 C9 C11 59.7(8) . .
C14 Si1 C9 C10 62.4(8) . .
C13 Si1 C9 C10 -61.8(8) . .
C8 Si1 C9 C10 179.7(6) . .
C14 Si1 C9 C12 -178.4(8) . .
C13 Si1 C9 C12 57.4(8) . .
C8 Si1 C9 C12 -61.1(8) . .
